data_2222570
loop_
_publ_author_name
'Jiang, Ding-Xin'
'Xu, Han-Hong'

_publ_section_title
1-[2,6-Dichloro-4-(trifluoromethyl)phenyl]-5-iodo-4-trifluoromethylsulfinyl-1<i>H</i>-pyrazole-3-carbonitrile
_journal_coeditor_code BT2972
_journal_issue 8
_journal_name_full 'Acta Crystallographica Section E'
_journal_page_first o1774
_journal_paper_doi 10.1107/S1600536809025082
_journal_volume 65
_journal_year 2009
_chemical_formula_iupac 'C12 H2 Cl2 F6 I N3 O S'
_chemical_formula_moiety 'C12 H2 Cl2 F6 I N3 O S'
_chemical_formula_sum 'C12 H2 Cl2 F6 I N3 O S'
_chemical_formula_weight 548.03
_chemical_name_systematic
;
1-[2,6-Dichloro-4-(trifluoromethyl)phenyl]-5-iodo-4-trifluoromethylsulfinyl-
1<i>H</i>-pyrazole-3-carbonitrile
;
_space_group_IT_number 14
_symmetry_cell_setting monoclinic
_symmetry_space_group_name_Hall '-P 2ybc'
_symmetry_space_group_name_H-M 'P 1 21/c 1'
_atom_sites_solution_hydrogens geom
_atom_sites_solution_primary direct
_atom_sites_solution_secondary difmap
_audit_creation_method SHELXL-97
_cell_angle_alpha 90.00
_cell_angle_beta 107.400(3)
_cell_angle_gamma 90.00
_cell_formula_units_Z 4
_cell_length_a 9.5879(3)
_cell_length_b 13.7798(4)
_cell_length_c 14.3145(5)
_cell_measurement_reflns_used 3132
_cell_measurement_temperature 100(2)
_cell_measurement_theta_max 66.96
_cell_measurement_theta_min 4.56
_cell_volume 1804.68(10)
_computing_cell_refinement
;
CrysAlis RED (Oxford Diffraction 2006)
;
_computing_data_collection
;
CrysAlis CCD (Oxford Diffraction 2006)
;
_computing_data_reduction
;
CrysAlis RED (Oxford Diffraction 2006)
;
_computing_molecular_graphics 'ORTEX (McArdle, 1995)'
_computing_publication_material 'SHELXL97/2 (Sheldrick, 2008)'
_computing_structure_refinement 'SHELXL97 (Sheldrick, 2008)'
_computing_structure_solution 'SHELXS97 (Sheldrick, 2008)'
_diffrn_ambient_temperature 100(2)
_diffrn_measured_fraction_theta_full 0.974
_diffrn_measured_fraction_theta_max 0.974
_diffrn_measurement_device_type 'Oxford Diffraction Gemini (Cu) X-ray Ultra'
_diffrn_measurement_method '\w and \p'
_diffrn_radiation_monochromator mirror
_diffrn_radiation_source 'fine-focus sealed tube'
_diffrn_radiation_type CuK\a
_diffrn_radiation_wavelength 1.54184
_diffrn_reflns_av_R_equivalents 0.0414
_diffrn_reflns_av_sigmaI/netI 0.0326
_diffrn_reflns_limit_h_max 11
_diffrn_reflns_limit_h_min -10
_diffrn_reflns_limit_k_max 15
_diffrn_reflns_limit_k_min -16
_diffrn_reflns_limit_l_max 16
_diffrn_reflns_limit_l_min -17
_diffrn_reflns_number 8203
_diffrn_reflns_theta_full 66.96
_diffrn_reflns_theta_max 66.96
_diffrn_reflns_theta_min 4.56
_diffrn_standards_decay_% 0
_diffrn_standards_interval_count 0
_diffrn_standards_interval_time 0
_diffrn_standards_number 0
_exptl_absorpt_coefficient_mu 18.406
_exptl_absorpt_correction_T_max 0.213
_exptl_absorpt_correction_T_min 0.016
_exptl_absorpt_correction_type analytical
_exptl_absorpt_process_details '(CrysAlis RED; Oxford Diffraction 2006)'
_exptl_crystal_colour colorless
_exptl_crystal_density_diffrn 2.017
_exptl_crystal_density_method 'not measured'
_exptl_crystal_description prism
_exptl_crystal_F_000 1040
_exptl_crystal_size_max 0.4537
_exptl_crystal_size_mid 0.2697
_exptl_crystal_size_min 0.1881
_refine_diff_density_max 0.770
_refine_diff_density_min -1.249
_refine_ls_extinction_method none
_refine_ls_goodness_of_fit_ref 1.125
_refine_ls_hydrogen_treatment constr
_refine_ls_matrix_type full
_refine_ls_number_parameters 235
_refine_ls_number_reflns 3132
_refine_ls_number_restraints 0
_refine_ls_restrained_S_all 1.125
_refine_ls_R_factor_all 0.0426
_refine_ls_R_factor_gt 0.0412
_refine_ls_shift/su_max 0.001
_refine_ls_shift/su_mean 0.000
_refine_ls_structure_factor_coef Fsqd
_refine_ls_weighting_details 'calc w=1/[\s^2^(Fo^2^)+(0.0636P)^2^+4.9895P] where P=(Fo^2^+2Fc^2^)/3'
_refine_ls_weighting_scheme calc
_refine_ls_wR_factor_gt 0.1099
_refine_ls_wR_factor_ref 0.1105
_reflns_number_gt 3065
_reflns_number_total 3132
_reflns_threshold_expression I>2\s(I)
_cod_data_source_file bt2972.cif
_cod_data_source_block I
_cod_depositor_comments
;
The following automatic conversions were performed:
'_symmetry_cell_setting' value 'Monoclinic' changed to 'monoclinic'
according to '/home/saulius/struct/CIF-dictionaries/cif_core.dic'
dictionary named 'cif_core.dic' version 2.4.1 from 2010-06-29.

Automatic conversion script
Id: cif_fix_enum 1527 2010-12-29 10:47:43Z saulius 

The following automatic conversions were performed:

'_symmetry_cell_setting' value 'Monoclinic' changed to 'monoclinic'
according to /home/saulius/struct/CIF-dictionaries/cif_core.dic
dictionary named 'cif_core.dic' version 2.4.1 from 2010-06-29.

Automatic conversion script
Id: cif_fix_values 1715 2011-07-08 13:25:40Z adriana 
;
_cod_original_sg_symbol_H-M 'P 21/c'
_cod_database_code 2222570
_cod_database_fobs_code 2222570

loop_
_symmetry_equiv_pos_as_xyz
'x, y, z'
'-x, y+1/2, -z+1/2'
'-x, -y, -z'
'x, -y-1/2, z-1/2'

loop_
_atom_site_type_symbol
_atom_site_label
_atom_site_fract_x
_atom_site_fract_y
_atom_site_fract_z
_atom_site_U_iso_or_equiv
_atom_site_adp_type
_atom_site_calc_flag
_atom_site_refinement_flags
_atom_site_occupancy
_atom_site_disorder_assembly
_atom_site_disorder_group
I I1 0.32209(3) 0.65606(2) 0.31318(2) 0.02325(15) Uani d . 1 . .
Cl Cl1 0.49232(14) 0.42087(8) 0.14823(9) 0.0336(3) Uani d . 1 . .
Cl Cl2 0.37074(16) 0.80256(8) 0.09630(9) 0.0364(3) Uani d . 1 . .
S S1 0.70639(13) 0.70720(8) 0.47083(8) 0.0257(3) Uani d . 1 . .
O O1 0.8422(4) 0.7630(3) 0.4932(3) 0.0360(8) Uani d . 1 . .
N N1 0.5348(4) 0.6307(3) 0.1980(3) 0.0215(8) Uani d . 1 . .
N N2 0.6758(4) 0.6311(4) 0.1956(3) 0.0312(10) Uani d . 1 . .
N N3 1.0327(6) 0.6582(4) 0.3373(4) 0.0474(15) Uani d . 1 . .
C C1 0.1794(5) 0.5669(3) -0.0465(3) 0.0238(10) Uani d . 1 . .
C C2 0.2659(5) 0.4911(3) 0.0021(3) 0.0230(9) Uani d . 1 . .
H H2A 0.2448 0.4273 -0.0183 0.028 Uiso calc R 1 . .
C C3 0.3855(5) 0.5134(3) 0.0823(3) 0.0219(9) Uani d . 1 . .
C C4 0.4171(5) 0.6096(3) 0.1111(3) 0.0217(9) Uani d . 1 . .
C C5 0.3304(6) 0.6833(4) 0.0603(4) 0.0263(10) Uani d . 1 . .
C C6 0.2084(6) 0.6628(3) -0.0189(4) 0.0279(11) Uani d . 1 . .
H H6A 0.1480 0.7124 -0.0523 0.034 Uiso calc R 1 . .
C C7 0.0517(6) 0.5443(4) -0.1351(4) 0.0304(11) Uani d . 1 . .
C C8 0.5210(5) 0.6523(3) 0.2870(4) 0.0182(9) Uani d . 1 . .
C C9 0.6611(5) 0.6671(3) 0.3484(4) 0.0228(10) Uani d . 1 . .
C C10 0.7517(6) 0.6527(3) 0.2873(4) 0.0276(11) Uani d . 1 . .
C C11 0.9089(6) 0.6571(4) 0.3153(5) 0.0350(14) Uani d . 1 . .
C C12 0.7590(6) 0.5852(4) 0.5261(4) 0.0391(13) Uani d . 1 . .
F F1 0.0028(4) 0.4545(3) -0.1333(3) 0.0488(9) Uani d . 1 . .
F F2 0.0883(4) 0.5527(3) -0.2176(2) 0.0439(8) Uani d . 1 . .
F F3 -0.0603(4) 0.6042(3) -0.1430(3) 0.0487(9) Uani d . 1 . .
F F4 0.6443(4) 0.5270(2) 0.4989(3) 0.0503(9) Uani d . 1 . .
F F5 0.7988(5) 0.5949(3) 0.6227(3) 0.0585(11) Uani d . 1 . .
F F6 0.8683(4) 0.5472(3) 0.5007(3) 0.0624(11) Uani d . 1 . .

loop_
_atom_site_aniso_label
_atom_site_aniso_U_11
_atom_site_aniso_U_22
_atom_site_aniso_U_33
_atom_site_aniso_U_12
_atom_site_aniso_U_13
_atom_site_aniso_U_23
I1 0.0165(2) 0.0296(2) 0.0220(2) -0.00092(10) 0.00320(13) -0.00227(10)
Cl1 0.0314(6) 0.0221(6) 0.0387(7) 0.0056(5) -0.0026(5) 0.0011(5)
Cl2 0.0574(8) 0.0171(6) 0.0285(6) -0.0045(5) 0.0033(5) -0.0014(4)
S1 0.0264(6) 0.0222(6) 0.0230(6) -0.0021(4) -0.0008(4) -0.0002(4)
O1 0.038(2) 0.0290(19) 0.036(2) -0.0106(16) 0.0032(16) -0.0038(16)
N1 0.0142(18) 0.0247(19) 0.0225(19) -0.0027(16) 0.0008(15) -0.0014(16)
N2 0.025(2) 0.034(2) 0.035(2) -0.0073(17) 0.010(2) -0.0099(19)
N3 0.021(3) 0.064(4) 0.058(3) -0.011(2) 0.013(2) -0.035(3)
C1 0.025(2) 0.024(2) 0.021(2) -0.0014(19) 0.0050(19) -0.0004(19)
C2 0.024(2) 0.019(2) 0.024(2) -0.0002(18) 0.0043(19) -0.0038(18)
C3 0.022(2) 0.020(2) 0.023(2) -0.0009(18) 0.0050(18) -0.0004(18)
C4 0.019(2) 0.023(2) 0.021(2) -0.0055(18) 0.0039(18) -0.0053(18)
C5 0.040(3) 0.018(2) 0.020(2) -0.002(2) 0.007(2) -0.0022(19)
C6 0.034(3) 0.022(2) 0.024(2) 0.0029(19) 0.002(2) 0.0020(18)
C7 0.025(2) 0.031(3) 0.030(3) 0.003(2) 0.000(2) -0.004(2)
C8 0.010(2) 0.018(2) 0.025(2) 0.0004(15) 0.0038(18) 0.0011(16)
C9 0.021(2) 0.017(2) 0.027(3) -0.0013(17) 0.002(2) -0.0014(17)
C10 0.019(3) 0.027(3) 0.036(3) -0.0075(18) 0.007(2) -0.009(2)
C11 0.025(3) 0.038(3) 0.043(3) -0.008(2) 0.012(2) -0.022(2)
C12 0.034(3) 0.029(3) 0.042(3) -0.002(2) -0.008(2) 0.009(2)
F1 0.047(2) 0.0386(18) 0.0447(19) -0.0169(16) -0.0112(15) -0.0053(15)
F2 0.0371(18) 0.069(2) 0.0202(14) 0.0001(16) -0.0001(12) -0.0055(15)
F3 0.0321(17) 0.055(2) 0.048(2) 0.0130(16) -0.0052(15) -0.0163(16)
F4 0.056(2) 0.0313(17) 0.053(2) -0.0147(16) 0.0008(17) 0.0124(15)
F5 0.070(3) 0.054(2) 0.0337(18) -0.0074(19) -0.0127(17) 0.0158(16)
F6 0.047(2) 0.049(2) 0.084(3) 0.0264(18) 0.009(2) 0.021(2)

loop_
_atom_type_symbol
_atom_type_description
_atom_type_scat_dispersion_real
_atom_type_scat_dispersion_imag
_atom_type_scat_source
C C 0.0181 0.0091 'International Tables Vol C Tables 4.2.6.8 and 6.1.1.4'
H H 0.0000 0.0000 'International Tables Vol C Tables 4.2.6.8 and 6.1.1.4'
N N 0.0311 0.0180 'International Tables Vol C Tables 4.2.6.8 and 6.1.1.4'
O O 0.0492 0.0322 'International Tables Vol C Tables 4.2.6.8 and 6.1.1.4'
F F 0.0727 0.0534 'International Tables Vol C Tables 4.2.6.8 and 6.1.1.4'
S S 0.3331 0.5567 'International Tables Vol C Tables 4.2.6.8 and 6.1.1.4'
Cl Cl 0.3639 0.7018 'International Tables Vol C Tables 4.2.6.8 and 6.1.1.4'
I I -0.3257 6.8362 'International Tables Vol C Tables 4.2.6.8 and 6.1.1.4'

loop_
_geom_angle_atom_site_label_1
_geom_angle_atom_site_label_2
_geom_angle_atom_site_label_3
_geom_angle_site_symmetry_1
_geom_angle_site_symmetry_3
_geom_angle
_geom_angle_publ_flag
O1 S1 C9 . . 108.7(2) ?
O1 S1 C12 . . 105.8(2) ?
C9 S1 C12 . . 95.4(2) ?
C8 N1 N2 . . 113.6(4) ?
C8 N1 C4 . . 126.0(4) ?
N2 N1 C4 . . 120.5(4) ?
C10 N2 N1 . . 103.3(4) ?
C2 C1 C6 . . 122.5(5) ?
C2 C1 C7 . . 118.7(4) ?
C6 C1 C7 . . 118.7(5) ?
C1 C2 C3 . . 118.0(4) ?
C1 C2 H2A . . 121.0 ?
C3 C2 H2A . . 121.0 ?
C2 C3 C4 . . 120.4(4) ?
C2 C3 Cl1 . . 119.7(4) ?
C4 C3 Cl1 . . 119.9(4) ?
C5 C4 C3 . . 120.2(4) ?
C5 C4 N1 . . 120.1(4) ?
C3 C4 N1 . . 119.6(4) ?
C4 C5 C6 . . 120.6(4) ?
C4 C5 Cl2 . . 119.9(4) ?
C6 C5 Cl2 . . 119.5(4) ?
C1 C6 C5 . . 118.3(5) ?
C1 C6 H6A . . 120.8 ?
C5 C6 H6A . . 120.8 ?
F1 C7 F3 . . 107.4(4) ?
F1 C7 F2 . . 106.6(4) ?
F3 C7 F2 . . 106.9(4) ?
F1 C7 C1 . . 112.2(4) ?
F3 C7 C1 . . 112.0(4) ?
F2 C7 C1 . . 111.4(4) ?
N1 C8 C9 . . 106.3(4) ?
N1 C8 I1 . . 122.4(3) ?
C9 C8 I1 . . 131.3(4) ?
C8 C9 C10 . . 104.2(4) ?
C8 C9 S1 . . 125.6(4) ?
C10 C9 S1 . . 129.9(4) ?
N2 C10 C9 . . 112.6(5) ?
N2 C10 C11 . . 120.1(5) ?
C9 C10 C11 . . 127.2(5) ?
N3 C11 C10 . . 178.4(6) ?
F6 C12 F4 . . 109.8(5) ?
F6 C12 F5 . . 108.9(5) ?
F4 C12 F5 . . 108.8(5) ?
F6 C12 S1 . . 112.3(4) ?
F4 C12 S1 . . 109.1(4) ?
F5 C12 S1 . . 107.9(4) ?

loop_
_geom_bond_atom_site_label_1
_geom_bond_atom_site_label_2
_geom_bond_site_symmetry_2
_geom_bond_distance
_geom_bond_publ_flag
I1 C8 . 2.051(4) ?
Cl1 C3 . 1.728(5) ?
Cl2 C5 . 1.731(5) ?
S1 O1 . 1.463(4) ?
S1 C9 . 1.764(5) ?
S1 C12 . 1.863(6) ?
N1 C8 . 1.353(6) ?
N1 N2 . 1.363(6) ?
N1 C4 . 1.438(6) ?
N2 C10 . 1.330(7) ?
N3 C11 . 1.134(8) ?
C1 C2 . 1.384(7) ?
C1 C6 . 1.384(7) ?
C1 C7 . 1.508(6) ?
C2 C3 . 1.393(7) ?
C2 H2A . 0.9300 ?
C3 C4 . 1.394(6) ?
C4 C5 . 1.375(7) ?
C5 C6 . 1.392(7) ?
C6 H6A . 0.9300 ?
C7 F1 . 1.327(6) ?
C7 F3 . 1.332(6) ?
C7 F2 . 1.333(6) ?
C8 C9 . 1.382(7) ?
C9 C10 . 1.419(7) ?
C10 C11 . 1.440(8) ?
C12 F6 . 1.316(8) ?
C12 F4 . 1.322(7) ?
C12 F5 . 1.327(7) ?

loop_
_geom_torsion_atom_site_label_1
_geom_torsion_atom_site_label_2
_geom_torsion_atom_site_label_3
_geom_torsion_atom_site_label_4
_geom_torsion_site_symmetry_1
_geom_torsion_site_symmetry_2
_geom_torsion_site_symmetry_3
_geom_torsion_site_symmetry_4
_geom_torsion
_geom_torsion_publ_flag
C8 N1 N2 C10 . . . . 0.7(6) ?
C4 N1 N2 C10 . . . . -179.8(4) ?
C6 C1 C2 C3 . . . . 0.7(7) ?
C7 C1 C2 C3 . . . . 178.4(4) ?
C1 C2 C3 C4 . . . . -0.9(7) ?
C1 C2 C3 Cl1 . . . . 177.4(4) ?
C2 C3 C4 C5 . . . . -0.2(7) ?
Cl1 C3 C4 C5 . . . . -178.5(4) ?
C2 C3 C4 N1 . . . . 175.7(4) ?
Cl1 C3 C4 N1 . . . . -2.6(6) ?
C8 N1 C4 C5 . . . . 75.7(6) ?
N2 N1 C4 C5 . . . . -103.6(5) ?
C8 N1 C4 C3 . . . . -100.2(6) ?
N2 N1 C4 C3 . . . . 80.4(6) ?
C3 C4 C5 C6 . . . . 1.6(7) ?
N1 C4 C5 C6 . . . . -174.3(5) ?
C3 C4 C5 Cl2 . . . . -179.8(4) ?
N1 C4 C5 Cl2 . . . . 4.3(6) ?
C2 C1 C6 C5 . . . . 0.7(8) ?
C7 C1 C6 C5 . . . . -177.1(5) ?
C4 C5 C6 C1 . . . . -1.8(8) ?
Cl2 C5 C6 C1 . . . . 179.6(4) ?
C2 C1 C7 F1 . . . . 25.4(6) ?
C6 C1 C7 F1 . . . . -156.8(5) ?
C2 C1 C7 F3 . . . . 146.3(5) ?
C6 C1 C7 F3 . . . . -35.9(7) ?
C2 C1 C7 F2 . . . . -94.0(5) ?
C6 C1 C7 F2 . . . . 83.8(6) ?
N2 N1 C8 C9 . . . . -0.7(5) ?
C4 N1 C8 C9 . . . . 179.9(4) ?
N2 N1 C8 I1 . . . . -179.5(3) ?
C4 N1 C8 I1 . . . . 1.1(6) ?
N1 C8 C9 C10 . . . . 0.3(5) ?
I1 C8 C9 C10 . . . . 178.9(3) ?
N1 C8 C9 S1 . . . . 174.4(3) ?
I1 C8 C9 S1 . . . . -6.9(6) ?
O1 S1 C9 C8 . . . . -149.2(4) ?
C12 S1 C9 C8 . . . . 102.1(4) ?
O1 S1 C9 C10 . . . . 23.4(5) ?
C12 S1 C9 C10 . . . . -85.3(5) ?
N1 N2 C10 C9 . . . . -0.5(6) ?
N1 N2 C10 C11 . . . . 178.0(5) ?
C8 C9 C10 N2 . . . . 0.2(6) ?
S1 C9 C10 N2 . . . . -173.6(4) ?
C8 C9 C10 C11 . . . . -178.3(5) ?
S1 C9 C10 C11 . . . . 7.9(8) ?
O1 S1 C12 F6 . . . . -50.8(5) ?
C9 S1 C12 F6 . . . . 60.4(4) ?
O1 S1 C12 F4 . . . . -172.7(4) ?
C9 S1 C12 F4 . . . . -61.5(5) ?
O1 S1 C12 F5 . . . . 69.2(5) ?
C9 S1 C12 F5 . . . . -179.6(4) ?
